data_2300597
loop_
_publ_author_name
'Niep\"otter, Benedikt'
'Herbst-Irmer, Regine'
'Stalke, Dietmar'

_publ_section_title
;
 Empirical correction for resolution- and temperature-dependent errors
 caused by factors such as thermal diffuse scattering
;
_journal_coeditor_code KS5474SUP1
_journal_issue 5
_journal_name_full 'Journal of Applied Crystallography'
_journal_page_first 1485
_journal_page_last 1497
_journal_paper_doi 10.1107/S1600576715014934
_journal_volume 48
_journal_year 2015
_chemical_formula_sum 'C96 H126 Mg3 N36'
_chemical_formula_weight 1857.25
_space_group_crystal_system trigonal
_space_group_IT_number 148
_space_group_name_Hall '-R 3'
_space_group_name_H-M_alt 'R -3 :H'
_symmetry_space_group_name_Hall '-R 3'
_symmetry_space_group_name_H-M 'R -3 :H'
_atom_sites_solution_hydrogens mixed
_audit_conform_dict_location ftp://ftp.iucr.org/pub/cif_core.dic
_audit_conform_dict_name cif_core.dic
_audit_conform_dict_version 2.3
_audit_creation_date '28-Apr-04 T15:57:47-00:00'
_audit_creation_method 'XD routine XDCIF'
_cell_angle_alpha 90
_cell_angle_beta 90
_cell_angle_gamma 120
_cell_formula_units_Z 3
_cell_length_a 10.6434(5)
_cell_length_b 10.6434(5)
_cell_length_c 24.6108(12)
_cell_measurement_reflns_used 3311
_cell_measurement_temperature 15(2)
_cell_measurement_theta_max 52.1564
_cell_measurement_theta_min 22.8201
_cell_volume 2414.4(2)
_computing_cell_refinement 'SAINT V8.30C'
_computing_data_collection 'APEX2 v2012.2'
_computing_data_reduction 'SAINT V8.30C'
_computing_molecular_graphics 'H\"ubschle, (2011)'
_computing_publication_material 'L\"ubben, (to be published)'
_computing_structure_refinement 'Volkov et al, (2006)'
_computing_structure_solution
;SHELXT (G.M.Sheldrick,Act
a Cryst.(2015)A71,3-8)
;
_diffrn_ambient_temperature 15(2)
_diffrn_measured_fraction_theta_full 0.999
_diffrn_measured_fraction_theta_max 1.000
_diffrn_measurement_device_type 'Bruker Smart APEX II Ultra'
_diffrn_measurement_method 'omega scans'
_diffrn_radiation_type MoK\a
_diffrn_radiation_wavelength 0.71073
_diffrn_reflns_av_R_equivalents 0.0299
_diffrn_reflns_av_unetI/netI 0.0133
_diffrn_reflns_laue_measured_fraction_full 0.999
_diffrn_reflns_laue_measured_fraction_max 1.000
_diffrn_reflns_limit_h_max 23
_diffrn_reflns_limit_h_min -22
_diffrn_reflns_limit_k_max 23
_diffrn_reflns_limit_k_min -23
_diffrn_reflns_limit_l_max 54
_diffrn_reflns_limit_l_min -54
_diffrn_reflns_number 71496
_diffrn_reflns_point_group_measured_fraction_full 0.999
_diffrn_reflns_point_group_measured_fraction_max 1.000
_diffrn_reflns_theta_full 25.242
_diffrn_reflns_theta_max 52.155
_diffrn_reflns_theta_min 2.483
_diffrn_source 'BRUKER Rotating Anode'
_exptl_absorpt_coefficient_mu 0.099
_exptl_absorpt_correction_T_max 1.0000
_exptl_absorpt_correction_T_min 0.9428
_exptl_absorpt_correction_type multi-scan
_exptl_absorpt_process_details SADABS-2014/2
_exptl_crystal_colour colorless
_exptl_crystal_density_diffrn 1.277
_exptl_crystal_description block
_exptl_crystal_F_000 990
_exptl_crystal_size_max 0.260
_exptl_crystal_size_mid 0.230
_exptl_crystal_size_min 0.180
_refine_diff_density_max 0.192
_refine_diff_density_min -0.193
_refine_diff_density_rms 0.03
_refine_ls_extinction_method none
_refine_ls_goodness_of_fit_ref 2.155
_refine_ls_matrix_type full
_refine_ls_number_parameters 163
_refine_ls_number_reflns 5364
_refine_ls_number_restraints 0
_refine_ls_R_factor_all 0.017
_refine_ls_R_factor_gt 0.015
_refine_ls_shift/su_max 0
_refine_ls_structure_factor_coef Fsqd
_refine_ls_weighting_details
;
calc w2 = 1/[s^2^(Fo^2^)] 
;
_refine_ls_weighting_scheme calc
_refine_ls_wR_factor_ref 0.034
_reflns_Friedel_coverage 0.000
_reflns_number_gt 5597
_reflns_number_total 6189
_reflns_threshold_expression 'I > 2\s(I)'
_cod_data_source_file ks5474sup1.txt
_cod_data_source_block 1_TXS_15K_emp_cor_1_scale
_cod_database_code 2300597
_publcif_datablock.id {53a9a1cb-e2b2-44b8-a06e-91f73022cf13}

_shelx_shelxl_version_number 2014/7
_shelx_estimated_absorpt_t_max 0.982
_shelx_estimated_absorpt_t_min 0.975

loop_
_space_group_symop_id
_space_group_symop_operation_xyz
1 +X,+Y,+Z
2 -Y,+X-Y,+Z
3 -X+Y,-X,+Z
4 -X,-Y,-Z
5 +Y,-X+Y,-Z
6 +X-Y,+X,-Z
7 1/3+X,2/3+Y,2/3+Z
8 1/3-X,2/3-Y,2/3-Z
9 1/3-Y,2/3+X-Y,2/3+Z
10 1/3+Y,2/3-X+Y,2/3-Z
11 1/3-X+Y,2/3-X,2/3+Z
12 1/3+X-Y,2/3+X,2/3-Z
13 2/3+X,1/3+Y,1/3+Z
14 2/3-X,1/3-Y,1/3-Z
15 2/3-Y,1/3+X-Y,1/3+Z
16 2/3+Y,1/3-X+Y,1/3-Z
17 2/3-X+Y,1/3-X,1/3+Z
18 2/3+X-Y,1/3+X,1/3-Z

loop_
_atom_local_axes_atom_label
_atom_local_axes_atom0
_atom_local_axes_ax1
_atom_local_axes_atom1
_atom_local_axes_atom2
_atom_local_axes_ax2
MG(1) C(6) Z MG(1) N(1) Y
N(1) C(1) Z N(1) N(2) Y
N(2) C(3) X N(2) N(1) Y
C(1) C(2) X C(1) C(3) Y
C(2) C(3) X C(2) C(1) Y
C(4) C(3) -Z C(4) C(2) X
C(3) C(2) -X C(3) C(1) Y
C(5) C(1) Z C(5) C(2) X
C(6) MG(1) Z C(6) N(2) Y
H(2) C(2) Z H(2) C(1) Y
H(4A) C(4) Z H(4A) H(4C) Y
H(4B) C(4) Z H(4B) H(4A) Y
H(4C) C(4) Z H(4C) H(4B) Y
H(5A) C(5) Z H(5A) H(5D) Y
H(5B) C(5) Z H(5B) H(5F) Y
H(5C) C(5) Z H(5C) H(5E) Y
H(5D) C(5) Z H(5D) H(5B) Y
H(5E) C(5) Z H(5E) H(5A) Y
H(5F) C(5) Z H(5F) H(5C) Y

loop_
_atom_rho_multipole_atom_label
_atom_rho_multipole_coeff_Pv
_atom_rho_multipole_coeff_P00
_atom_rho_multipole_coeff_P11
_atom_rho_multipole_coeff_P1-1
_atom_rho_multipole_coeff_P10
_atom_rho_multipole_coeff_P20
_atom_rho_multipole_coeff_P21
_atom_rho_multipole_coeff_P2-1
_atom_rho_multipole_coeff_P22
_atom_rho_multipole_coeff_P2-2
_atom_rho_multipole_coeff_P30
_atom_rho_multipole_coeff_P31
_atom_rho_multipole_coeff_P3-1
_atom_rho_multipole_coeff_P32
_atom_rho_multipole_coeff_P3-2
_atom_rho_multipole_coeff_P33
_atom_rho_multipole_coeff_P3-3
_atom_rho_multipole_coeff_P40
_atom_rho_multipole_coeff_P41
_atom_rho_multipole_coeff_P4-1
_atom_rho_multipole_coeff_P42
_atom_rho_multipole_coeff_P4-2
_atom_rho_multipole_coeff_P43
_atom_rho_multipole_coeff_P4-3
_atom_rho_multipole_coeff_P44
_atom_rho_multipole_coeff_P4-4
_atom_rho_multipole_kappa
_atom_rho_multipole_kappa_prime0
_atom_rho_multipole_kappa_prime1
_atom_rho_multipole_kappa_prime2
_atom_rho_multipole_kappa_prime3
_atom_rho_multipole_kappa_prime4
Mg(1) 0.237(10) 0 0 0 0 0 0 0 0 0 0 0 0 0 0 0 0 0 0 0 0 0 0 0 0 0 1 1 1 1 1 1
N(1) 5.107(8) 0 -0.018(2) -0.106(3) -0.042(3) 0.088(3) -0.003(2) 0.102(3) -0.003(3) 0.002(2) 0.111(3) -0.008(2) -0.038(3) 0.078(3) -0.023(2) 0.010(2) -0.056(3) 0.022(4) 0.002(3) 0.019(3) 0.023(4) -0.005(3) 0.014(3) 0.003(3) 0.011(3) 0.006(3) 0.9948(7) 1 1 1 1 1
N(2) 5.015(9) 0 0.012(3) -0.009(3) 0 -0.030(3) 0 0 0.017(3) 0.046(3) 0 0.021(3) -0.006(3) 0 0 0.176(3) -0.056(3) 0.031(4) 0 0 0.002(4) -0.006(4) 0 0 0.000(4) 0.018(4) 0.9948(7) 1 1 1 1 1
C(1) 3.974(9) 0 0.046(3) 0.024(3) 0 -0.168(3) 0 0 0.025(3) 0.028(3) 0 0.026(3) 0.010(3) 0 0 0.222(3) -0.096(3) 0.019(3) 0 0 0.007(3) -0.019(3) 0 0 0.010(4) 0.031(3) 1.0061(9) 1 1 1 1 1
C(2) 4.046(11) 0 0.027(4) 0.018(4) 0 -0.119(4) 0 0 0.005(3) 0.009(4) 0 -0.004(3) 0.010(3) 0 0 0.222(5) -0.077(3) 0.011(5) 0 0 0.015(4) 0.011(5) 0 0 0.033(5) -0.027(4) 1.0061(9) 1 1 1 1 1
C(4) 4.104(14) 0 0 0 -0.014(3) 0.010(3) 0 0 0 0 0.250(3) 0 0 0 0 0.047(2) 0 0.036(3) 0 0 0 0 -0.015(3) 0 0 0 0.9739(13) 1 1 1 1 1
C(3) 3.974(9) 0 0.046(3) 0.024(3) 0 -0.168(3) 0 0 0.025(3) 0.028(3) 0 0.026(3) 0.010(3) 0 0 0.222(3) -0.096(3) 0.019(3) 0 0 0.007(3) -0.019(3) 0 0 0.010(4) 0.031(3) 1.0061(9) 1 1 1 1 1
C(5) 4.104(14) 0 0 0 -0.014(3) 0.010(3) 0 0 0 0 0.250(3) 0 0 0 0 0.047(2) 0 0.036(3) 0 0 0 0 -0.015(3) 0 0 0 0.9739(13) 1 1 1 1 1
C(6) 1.415(8) 0 0 0 -0.0646(17) 0.0473(19) 0 0 0 0 -0.035(2) 0 0 0 0 0.0049(17) -0.069(2) -0.014(3) 0 0 0 0 -0.001(2) -0.030(3) 0 0 0.954(2) 1 1 1 1 1
H(2) 0.932(6) 0 0 0 0.137(4) 0 0 0 0 0 0 0 0 0 0 0 0 0 0 0 0 0 0 0 0 0 1.1 1.18 1.18 1.18 1.18 1.18
H(4A) 0.960(3) 0 0 0 0.1321(17) 0 0 0 0 0 0 0 0 0 0 0 0 0 0 0 0 0 0 0 0 0 1.1 1.18 1.18 1.18 1.18 1.18
H(4B) 0.960(3) 0 0 0 0.1321(17) 0 0 0 0 0 0 0 0 0 0 0 0 0 0 0 0 0 0 0 0 0 1.1 1.18 1.18 1.18 1.18 1.18
H(4C) 0.960(3) 0 0 0 0.1321(17) 0 0 0 0 0 0 0 0 0 0 0 0 0 0 0 0 0 0 0 0 0 1.1 1.18 1.18 1.18 1.18 1.18
H(5A) 0.4319(12) 0 0 0 0.0595(8) 0 0 0 0 0 0 0 0 0 0 0 0 0 0 0 0 0 0 0 0 0 1.1 1.18 1.18 1.18 1.18 1.18
H(5B) 0.4319(12) 0 0 0 0.0595(8) 0 0 0 0 0 0 0 0 0 0 0 0 0 0 0 0 0 0 0 0 0 1.1 1.18 1.18 1.18 1.18 1.18
H(5C) 0.4319(12) 0 0 0 0.0595(8) 0 0 0 0 0 0 0 0 0 0 0 0 0 0 0 0 0 0 0 0 0 1.1 1.18 1.18 1.18 1.18 1.18
H(5D) 0.5278(15) 0 0 0 0.0726(9) 0 0 0 0 0 0 0 0 0 0 0 0 0 0 0 0 0 0 0 0 0 1.1 1.18 1.18 1.18 1.18 1.18
H(5E) 0.5278(15) 0 0 0 0.0726(9) 0 0 0 0 0 0 0 0 0 0 0 0 0 0 0 0 0 0 0 0 0 1.1 1.18 1.18 1.18 1.18 1.18
H(5F) 0.5278(15) 0 0 0 0.0726(9) 0 0 0 0 0 0 0 0 0 0 0 0 0 0 0 0 0 0 0 0 0 1.1 1.18 1.18 1.18 1.18 1.18

loop_
_atom_site_label
_atom_site_type_symbol
_atom_site_fract_x
_atom_site_fract_y
_atom_site_fract_z
_atom_site_U_iso_or_equiv
_atom_site_adp_type
_atom_site_occupancy
_atom_site_symmetry_multiplicity
Mg(1) Mg 0.66667 0.33333 0.83333 0.008 Uani 0.5001 6
N(1) N 0.557069(12) 0.407244(12) 0.776768(4) 0.009 Uani 1 18
N(2) N 0.564914(10) 0.374761(9) 0.723122(4) 0.008 Uani 1 18
C(1) C 0.455013(10) 0.445337(10) 0.778933(4) 0.01 Uani 1 18
C(2) C 0.395097(11) 0.435512(10) 0.726942(4) 0.011 Uani 1 18
C(4) C 0.447305(10) 0.353087(10) 0.633506(4) 0.012 Uani 1 18
C(3) C 0.467149(10) 0.389237(9) 0.692494(4) 0.009 Uani 1 18
C(5) C 0.415771(11) 0.488715(11) 0.831154(4) 0.014 Uani 1 18
C(6) C 0.66667 0.33333 0.703208(7) 0.009 Uani 1 6
H(2) H 0.310173 0.458384 0.716865 0.01290(2) Uiso 1 18
H(4A) H 0.407904 0.238374 0.627385 0.01818(3) Uiso 1 18
H(4B) H 0.369393 0.379845 0.61664 0.01818(3) Uiso 1 18
H(4C) H 0.548928 0.414812 0.611764 0.01818(3) Uiso 1 18
H(5A) H 0.494772 0.509145 0.862779 0.02054(3) Uiso 0.45 18
H(5B) H 0.466991 0.605985 0.833214 0.02054(3) Uiso 0.45 18
H(5C) H 0.299386 0.443863 0.834359 0.02054(3) Uiso 0.45 18
H(5D) H 0.4631 0.463109 0.865438 0.02054(3) Uiso 0.55 18
H(5E) H 0.409187 0.586061 0.824575 0.02054(3) Uiso 0.55 18
H(5F) H 0.308282 0.40746 0.844621 0.02054(3) Uiso 0.55 18

loop_
_atom_site_aniso_label
_atom_site_aniso_U_11
_atom_site_aniso_U_22
_atom_site_aniso_U_33
_atom_site_aniso_U_23
_atom_site_aniso_U_13
_atom_site_aniso_U_12
Mg(1) 0.00927(2) 0.00927(2) 0.00591(3) 0 0 0.004635(11)
N(1) 0.01045(3) 0.01178(4) 0.00690(3) -0.00015(3) -0.00023(3) 0.00674(3)
N(2) 0.00959(3) 0.01060(3) 0.00638(3) -0.00020(2) -0.00045(2) 0.00587(3)
C(1) 0.01037(3) 0.01170(3) 0.00843(3) -0.00022(2) 0.00031(2) 0.00642(3)
C(2) 0.01050(3) 0.01306(4) 0.01018(4) -0.00032(3) -0.00112(3) 0.00705(3)
C(4) 0.01433(4) 0.01367(4) 0.00844(3) -0.00094(3) -0.00266(3) 0.00711(3)
C(3) 0.01003(3) 0.01068(3) 0.00775(3) -0.00020(2) -0.00141(2) 0.00545(3)
C(5) 0.01560(4) 0.01762(4) 0.01094(4) -0.00133(3) 0.00155(3) 0.01064(3)
C(6) 0.00932(3) 0.00932(3) 0.00697(6) 0 0 0.004666(17)

loop_
_geom_angle_atom_site_label_1
_geom_angle_atom_site_label_2
_geom_angle_atom_site_label_3
_geom_angle
_geom_angle_site_symmetry_1
_geom_angle_site_symmetry_2
_geom_angle_site_symmetry_3
_geom_angle_publ_flag
N(2) N(1) C(1) 105.940(15) 1_555 1_555 1_555 yes
N(1) N(2) C(3) 110.995(16) 1_555 1_555 1_555 yes
N(1) N(2) C(6) 123.411(18) 1_555 1_555 1_555 yes
N(1) N(2) C(6) 123.411(18) 1_555 1_555 2_655 yes
N(1) N(2) C(6) 123.412(18) 1_555 1_555 3_665 yes
C(3) N(2) C(6) 125.587(18) 1_555 1_555 1_555 yes
C(3) N(2) C(6) 125.586(18) 1_555 1_555 2_655 yes
C(3) N(2) C(6) 125.585(18) 1_555 1_555 3_665 yes
C(6) N(2) C(6) 0.0030951(4) 1_555 1_555 2_655 yes
C(6) N(2) C(6) 0.0018172(7) 1_555 1_555 3_665 yes
C(6) N(2) C(6) 0.0041176(6) 2_655 1_555 3_665 yes
N(1) C(1) C(2) 110.319(16) 1_555 1_555 1_555 yes
N(1) C(1) C(5) 121.536(15) 1_555 1_555 1_555 yes
C(2) C(1) C(5) 128.140(15) 1_555 1_555 1_555 yes
C(1) C(2) C(3) 105.719(16) 1_555 1_555 1_555 yes
C(1) C(2) H(2) 126.321(17) 1_555 1_555 1_555 yes
C(3) C(2) H(2) 127.957(17) 1_555 1_555 1_555 yes
C(3) C(4) H(4A) 110.553(14) 1_555 1_555 1_555 yes
C(3) C(4) H(4B) 109.470(14) 1_555 1_555 1_555 yes
C(3) C(4) H(4C) 110.767(13) 1_555 1_555 1_555 yes
H(4A) C(4) H(4B) 109.035(14) 1_555 1_555 1_555 yes
H(4A) C(4) H(4C) 108.680(14) 1_555 1_555 1_555 yes
H(4B) C(4) H(4C) 108.285(14) 1_555 1_555 1_555 yes
N(2) C(3) C(2) 107.011(15) 1_555 1_555 1_555 yes
N(2) C(3) C(4) 122.053(15) 1_555 1_555 1_555 yes
C(2) C(3) C(4) 130.896(15) 1_555 1_555 1_555 yes
C(1) C(5) H(5A) 111.754(14) 1_555 1_555 1_555 yes
C(1) C(5) H(5B) 109.778(14) 1_555 1_555 1_555 yes
C(1) C(5) H(5C) 111.140(15) 1_555 1_555 1_555 yes
C(1) C(5) H(5D) 110.774(14) 1_555 1_555 1_555 yes
C(1) C(5) H(5E) 109.162(14) 1_555 1_555 1_555 yes
C(1) C(5) H(5F) 111.268(15) 1_555 1_555 1_555 yes
H(5A) C(5) H(5B) 80.947(12) 1_555 1_555 1_555 yes
H(5A) C(5) H(5C) 129.487(17) 1_555 1_555 1_555 yes
H(5A) C(5) H(5D) 23.350(4) 1_555 1_555 1_555 yes
H(5A) C(5) H(5E) 109.225(15) 1_555 1_555 1_555 yes
H(5A) C(5) H(5F) 110.075(15) 1_555 1_555 1_555 yes
H(5B) C(5) H(5C) 108.009(14) 1_555 1_555 1_555 yes
H(5B) C(5) H(5D) 102.902(15) 1_555 1_555 1_555 yes
H(5B) C(5) H(5E) 31.091(5) 1_555 1_555 1_555 yes
H(5B) C(5) H(5F) 128.735(16) 1_555 1_555 1_555 yes
H(5C) C(5) H(5D) 113.845(15) 1_555 1_555 1_555 yes
H(5C) C(5) H(5E) 80.000(11) 1_555 1_555 1_555 yes
H(5C) C(5) H(5F) 27.157(4) 1_555 1_555 1_555 yes
H(5D) C(5) H(5E) 128.001(17) 1_555 1_555 1_555 yes
H(5D) C(5) H(5F) 89.953(13) 1_555 1_555 1_555 yes
H(5E) C(5) H(5F) 105.125(14) 1_555 1_555 1_555 yes
N(2) C(6) N(2) 109.098(13) 1_555 1_555 2_655 yes
N(2) C(6) N(2) 109.097(13) 1_555 1_555 3_665 yes
N(2) C(6) N(2) 109.102(13) 2_655 1_555 3_665 yes
C(5) H(5A) H(5D) 78.326(9) 1_555 1_555 1_555 yes
C(5) H(5B) H(5E) 74.455(9) 1_555 1_555 1_555 yes
C(5) H(5C) H(5F) 76.421(9) 1_555 1_555 1_555 yes
C(5) H(5D) H(5A) 78.324(9) 1_555 1_555 1_555 yes
C(5) H(5E) H(5B) 74.454(9) 1_555 1_555 1_555 yes
C(5) H(5F) H(5C) 76.422(9) 1_555 1_555 1_555 yes

loop_
_geom_bond_atom_site_label_1
_geom_bond_atom_site_label_2
_geom_bond_distance
_geom_bond_site_symmetry_1
_geom_bond_site_symmetry_2
_geom_bond_publ_flag
N(1) N(2) 1.3779(2) 1_555 1_555 yes
N(1) C(1) 1.3370(2) 1_555 1_555 yes
N(2) C(3) 1.3546(2) 1_555 1_555 yes
N(2) C(6) 1.4440(2) 1_555 1_555 yes
N(2) C(6) 1.4439(2) 1_555 2_655 yes
N(2) C(6) 1.4439(2) 1_555 3_665 yes
C(1) C(2) 1.4100(2) 1_555 1_555 yes
C(1) C(5) 1.4940(2) 1_555 1_555 yes
C(2) C(3) 1.3882(2) 1_555 1_555 yes
C(2) H(2) 1.07601(19) 1_555 1_555 yes
C(4) C(3) 1.4896(2) 1_555 1_555 yes
C(4) H(4A) 1.08500(16) 1_555 1_555 yes
C(4) H(4B) 1.08500(16) 1_555 1_555 yes
C(4) H(4C) 1.08500(17) 1_555 1_555 yes
C(5) H(5A) 1.08500(17) 1_555 1_555 yes
C(5) H(5B) 1.08499(17) 1_555 1_555 yes
C(5) H(5C) 1.08500(17) 1_555 1_555 yes
C(5) H(5D) 1.08501(17) 1_555 1_555 yes
C(5) H(5E) 1.08500(17) 1_555 1_555 yes
C(5) H(5F) 1.08500(17) 1_555 1_555 yes
H(5A) H(5D) 0.43911967433724 1_555 1_555 yes
H(5B) H(5E) 0.58156404535646 1_555 1_555 yes
H(5C) H(5F) 0.50946429538082 1_555 1_555 yes

_cod_database_fobs_code 2300597
